data_2209502
loop_
_publ_author_name
'Ullrich, Thomas'
'Pyerin, Michael'
'Mereiter, Kurt'

_publ_section_title
;(3a<i>R</i>,8b<i>R</i>)-(+)-1-Methyl-1,2,3,3a,4,8b-hexahydropyrrolo[2',3':3,4]cyclopenta[1,2-<i>b</i>]pyridine-1,5-diium
 dichloride monohydrate
;
_journal_coeditor_code GK2008
_journal_issue 7
_journal_name_full 'Acta Crystallographica Section E'
_journal_page_first o2958
_journal_page_last o2960
_journal_paper_doi 10.1107/S1600536806022367
_journal_volume 62
_journal_year 2006
_chemical_formula_iupac 'C11 H16 N2 2+ , 2Cl - , H2 O'
_chemical_formula_moiety 'C11 H16 N2 2+ , 2Cl - , H2 O'
_chemical_formula_sum 'C11 H18 Cl2 N2 O'
_chemical_formula_weight 265.17
_chemical_name_systematic
;
(3aR,8bR)-(+)-1-Methyl-1,2,3,3a,4,8b-
hexahydropyrrolo[2',3':3,4]cyclopenta[1,2-b]pyridine-1,5-diium dichloride
monohydrate
;
_space_group_IT_number 19
_symmetry_cell_setting orthorhombic
_symmetry_space_group_name_Hall 'P 2ac 2ab'
_symmetry_space_group_name_H-M 'P 21 21 21'
_atom_sites_solution_hydrogens geom
_atom_sites_solution_primary direct
_atom_sites_solution_secondary difmap
_audit_creation_method SHELXL97
_cell_angle_alpha 90.00
_cell_angle_beta 90.00
_cell_angle_gamma 90.00
_cell_formula_units_Z 4
_cell_length_a 6.853(3)
_cell_length_b 8.789(4)
_cell_length_c 21.537(9)
_cell_measurement_reflns_used 988
_cell_measurement_temperature 295(2)
_cell_measurement_theta_max 27.2
_cell_measurement_theta_min 2.7
_cell_volume 1297.2(10)
_computing_cell_refinement 'SAINT (Bruker, 2003)'
_computing_data_collection 'SMART (Bruker, 2003)'
_computing_data_reduction 'SAINT, SADABS and XPREP (Bruker, 2003)'
_computing_molecular_graphics 'SHELXTL (Bruker, 2003)'
_computing_publication_material SHELXTL
_computing_structure_refinement 'SHELXL97 (Sheldrick, 1997)'
_computing_structure_solution 'SHELXS97 (Sheldrick, 1997)'
_diffrn_ambient_temperature 295(2)
_diffrn_measured_fraction_theta_full 0.965
_diffrn_measured_fraction_theta_max 0.965
_diffrn_measurement_device_type 'Bruker SMART CCD area-detector'
_diffrn_measurement_method \w
_diffrn_radiation_monochromator graphite
_diffrn_radiation_source 'fine-focus sealed tube'
_diffrn_radiation_type MoK\a
_diffrn_radiation_wavelength 0.71073
_diffrn_reflns_av_R_equivalents 0.0425
_diffrn_reflns_av_sigmaI/netI 0.0394
_diffrn_reflns_limit_h_max 9
_diffrn_reflns_limit_h_min -9
_diffrn_reflns_limit_k_max 12
_diffrn_reflns_limit_k_min -12
_diffrn_reflns_limit_l_max 29
_diffrn_reflns_limit_l_min -29
_diffrn_reflns_number 17008
_diffrn_reflns_theta_full 29.98
_diffrn_reflns_theta_max 29.98
_diffrn_reflns_theta_min 1.89
_diffrn_standards_number 0
_exptl_absorpt_coefficient_mu 0.483
_exptl_absorpt_correction_T_max 0.99
_exptl_absorpt_correction_T_min 0.92
_exptl_absorpt_correction_type multi-scan
_exptl_absorpt_process_details '(SADABS; Bruker, 2003)'
_exptl_crystal_colour colourless
_exptl_crystal_density_diffrn 1.358
_exptl_crystal_density_method 'not measured'
_exptl_crystal_description prism
_exptl_crystal_F_000 560
_exptl_crystal_size_max 0.55
_exptl_crystal_size_mid 0.07
_exptl_crystal_size_min 0.03
_refine_diff_density_max 0.227
_refine_diff_density_min -0.201
_refine_ls_abs_structure_details 'Flack (1983), with 1449 Friedel pairs'
_refine_ls_abs_structure_Flack 0.03(7)
_refine_ls_extinction_method none
_refine_ls_goodness_of_fit_ref 1.116
_refine_ls_hydrogen_treatment mixed
_refine_ls_matrix_type full
_refine_ls_number_parameters 158
_refine_ls_number_reflns 3554
_refine_ls_number_restraints 0
_refine_ls_restrained_S_all 1.116
_refine_ls_R_factor_all 0.0728
_refine_ls_R_factor_gt 0.0511
_refine_ls_shift/su_max 0.000
_refine_ls_shift/su_mean 0.000
_refine_ls_structure_factor_coef Fsqd
_refine_ls_weighting_details 'calc w = 1/[\s^2^(Fo^2^)+(0.0323P)^2^+0.2916P] where P=(Fo^2^+2Fc^2^)/3'
_refine_ls_weighting_scheme calc
_refine_ls_wR_factor_gt 0.0860
_refine_ls_wR_factor_ref 0.0921
_reflns_number_gt 2829
_reflns_number_total 3554
_reflns_threshold_expression I>2\s(I)
_cod_data_source_file gk2008.cif
_cod_data_source_block I
_cod_database_code 2209502
_cod_database_fobs_code 2209502

loop_
_symmetry_equiv_pos_as_xyz
'x, y, z'
'-x+1/2, -y, z+1/2'
'-x, y+1/2, -z+1/2'
'x+1/2, -y+1/2, -z'

loop_
_atom_site_type_symbol
_atom_site_label
_atom_site_fract_x
_atom_site_fract_y
_atom_site_fract_z
_atom_site_U_iso_or_equiv
_atom_site_adp_type
_atom_site_calc_flag
_atom_site_refinement_flags
_atom_site_occupancy
Cl Cl1 0.07129(11) 0.92716(8) 0.32361(3) 0.0585(2) Uani d . 1
Cl Cl2 0.87265(8) 0.40559(7) 0.45321(3) 0.04544(15) Uani d . 1
N N1 0.2661(3) 0.6958(2) 0.40512(10) 0.0415(5) Uani d . 1
H H1N 0.213(4) 0.771(3) 0.3811(12) 0.050 Uiso d . 1
N N2 0.5612(3) 0.2368(2) 0.37692(9) 0.0365(4) Uani d . 1
H H2N 0.654(4) 0.284(3) 0.4030(11) 0.044 Uiso d . 1
C C1 0.2824(3) 0.5525(2) 0.38371(11) 0.0356(5) Uani d . 1
C C2 0.3518(3) 0.4403(2) 0.42193(9) 0.0298(4) Uani d . 1
C C3 0.4022(3) 0.4731(3) 0.48276(10) 0.0368(5) Uani d . 1
H H3 0.4491 0.3976 0.5091 0.044 Uiso calc R 1
C C4 0.3808(3) 0.6215(3) 0.50338(11) 0.0434(6) Uani d . 1
H H4 0.4107 0.6466 0.5442 0.052 Uiso calc R 1
C C5 0.3155(3) 0.7306(3) 0.46339(13) 0.0459(6) Uani d . 1
H H5 0.3054 0.8308 0.4769 0.055 Uiso calc R 1
C C6 0.3534(3) 0.2912(2) 0.38838(10) 0.0338(5) Uani d . 1
H H6 0.2763 0.2144 0.4104 0.041 Uiso calc R 1
C C7 0.2667(4) 0.3259(3) 0.32312(12) 0.0417(6) Uani d . 1
H H7 0.1448 0.2695 0.3171 0.050 Uiso calc R 1
C C8 0.4210(4) 0.2709(3) 0.27764(11) 0.0552(7) Uani d . 1
H H8A 0.3998 0.1651 0.2666 0.066 Uiso calc R 1
H H8B 0.4204 0.3319 0.2401 0.066 Uiso calc R 1
C C9 0.6099(4) 0.2901(3) 0.31255(11) 0.0496(6) Uani d . 1
H H9A 0.7125 0.2284 0.2944 0.060 Uiso calc R 1
H H9B 0.6510 0.3957 0.3128 0.060 Uiso calc R 1
C C10 0.5792(4) 0.0686(3) 0.38457(13) 0.0510(6) Uani d . 1
H H10A 0.7071 0.0366 0.3718 0.077 Uiso calc R 1
H H10B 0.4828 0.0187 0.3594 0.077 Uiso calc R 1
H H10C 0.5594 0.0422 0.4274 0.077 Uiso calc R 1
C C11 0.2273(4) 0.4999(3) 0.32114(12) 0.0506(7) Uani d . 1
H H11A 0.3064 0.5488 0.2896 0.061 Uiso calc R 1
H H11B 0.0908 0.5207 0.3128 0.061 Uiso calc R 1
O O1 -0.2776(4) 0.6796(3) 0.36463(12) 0.0777(7) Uani d . 1
H H1OA -0.175(5) 0.742(5) 0.3444(15) 0.093 Uiso d . 1
H H1OB -0.211(6) 0.612(5) 0.3927(17) 0.093 Uiso d . 1

loop_
_atom_site_aniso_label
_atom_site_aniso_U_11
_atom_site_aniso_U_22
_atom_site_aniso_U_33
_atom_site_aniso_U_12
_atom_site_aniso_U_13
_atom_site_aniso_U_23
Cl1 0.0599(4) 0.0469(4) 0.0687(4) 0.0044(3) -0.0048(3) 0.0153(3)
Cl2 0.0363(3) 0.0445(3) 0.0555(3) -0.0060(3) -0.0034(3) -0.0009(3)
N1 0.0381(11) 0.0300(10) 0.0564(14) 0.0017(9) 0.0028(10) 0.0018(9)
N2 0.0342(9) 0.0354(10) 0.0399(10) -0.0012(8) -0.0003(8) -0.0085(8)
C1 0.0278(10) 0.0313(11) 0.0478(13) -0.0009(9) 0.0035(10) 0.0016(10)
C2 0.0259(10) 0.0286(11) 0.0350(11) -0.0021(9) 0.0040(8) 0.0022(8)
C3 0.0314(13) 0.0401(12) 0.0389(12) -0.0003(10) 0.0026(9) 0.0016(9)
C4 0.0352(11) 0.0496(15) 0.0456(13) -0.0045(12) 0.0030(11) -0.0128(11)
C5 0.0354(12) 0.0344(12) 0.0680(18) -0.0021(10) 0.0088(12) -0.0126(12)
C6 0.0333(11) 0.0297(10) 0.0384(11) -0.0025(9) 0.0005(10) 0.0017(9)
C7 0.0410(14) 0.0402(13) 0.0438(14) -0.0033(10) -0.0101(11) -0.0032(11)
C8 0.0689(18) 0.0579(16) 0.0387(13) -0.0024(15) -0.0035(13) -0.0080(12)
C9 0.0509(15) 0.0545(15) 0.0435(13) -0.0048(13) 0.0115(12) -0.0055(11)
C10 0.0504(15) 0.0363(13) 0.0665(16) 0.0099(12) -0.0021(13) -0.0055(12)
C11 0.0617(18) 0.0486(14) 0.0416(14) 0.0053(13) -0.0078(13) 0.0066(12)
O1 0.0680(15) 0.0846(17) 0.0805(17) -0.0093(12) -0.0130(13) 0.0188(13)

loop_
_atom_type_symbol
_atom_type_description
_atom_type_scat_dispersion_real
_atom_type_scat_dispersion_imag
_atom_type_scat_source
C C 0.0033 0.0016 'International Tables Vol C Tables 4.2.6.8 and 6.1.1.4'
H H 0.0000 0.0000 'International Tables Vol C Tables 4.2.6.8 and 6.1.1.4'
N N 0.0061 0.0033 'International Tables Vol C Tables 4.2.6.8 and 6.1.1.4'
Cl Cl 0.1484 0.1585 'International Tables Vol C Tables 4.2.6.8 and 6.1.1.4'
O O 0.0106 0.0060 'International Tables Vol C Tables 4.2.6.8 and 6.1.1.4'

loop_
_geom_angle_atom_site_label_1
_geom_angle_atom_site_label_2
_geom_angle_atom_site_label_3
_geom_angle
_geom_angle_publ_flag
C1 C2 C6 110.0(2) y
C3 C2 C6 129.6(2) y
C1 C11 C7 103.8(2) y
C5 N1 C1 121.0(2) ?
C5 N1 H1N 117.8(17) ?
C1 N1 H1N 121.0(17) ?
C10 N2 C9 113.14(18) ?
C10 N2 C6 111.78(18) ?
C9 N2 C6 105.04(18) ?
C10 N2 H2N 108.3(15) ?
C9 N2 H2N 105.1(15) ?
C6 N2 H2N 113.4(15) ?
N1 C1 C2 119.8(2) ?
N1 C1 C11 125.8(2) ?
C2 C1 C11 114.4(2) ?
C1 C2 C3 120.4(2) ?
C4 C3 C2 118.2(2) ?
C4 C3 H3 120.9 ?
C2 C3 H3 120.9 ?
C5 C4 C3 119.6(2) ?
C5 C4 H4 120.2 ?
C3 C4 H4 120.2 ?
N1 C5 C4 121.0(2) ?
N1 C5 H5 119.5 ?
C4 C5 H5 119.5 ?
C2 C6 N2 111.14(17) ?
C2 C6 C7 105.18(17) ?
N2 C6 C7 105.80(18) ?
C2 C6 H6 111.5 ?
N2 C6 H6 111.5 ?
C7 C6 H6 111.5 ?
C8 C7 C11 114.6(2) ?
C8 C7 C6 104.7(2) ?
C11 C7 C6 106.5(2) ?
C8 C7 H7 110.3 ?
C11 C7 H7 110.3 ?
C6 C7 H7 110.3 ?
C9 C8 C7 103.92(19) ?
C9 C8 H8A 111.0 ?
C7 C8 H8A 111.0 ?
C9 C8 H8B 111.0 ?
C7 C8 H8B 111.0 ?
H8A C8 H8B 109.0 ?
N2 C9 C8 103.6(2) ?
N2 C9 H9A 111.0 ?
C8 C9 H9A 111.0 ?
N2 C9 H9B 111.0 ?
C8 C9 H9B 111.0 ?
H9A C9 H9B 109.0 ?
N2 C10 H10A 109.5 ?
N2 C10 H10B 109.5 ?
H10A C10 H10B 109.5 ?
N2 C10 H10C 109.5 ?
H10A C10 H10C 109.5 ?
H10B C10 H10C 109.5 ?
C1 C11 H11A 111.0 ?
C7 C11 H11A 111.0 ?
C1 C11 H11B 111.0 ?
C7 C11 H11B 111.0 ?
H11A C11 H11B 109.0 ?
H1OA O1 H1OB 106(3) ?

loop_
_geom_bond_atom_site_label_1
_geom_bond_atom_site_label_2
_geom_bond_distance
_geom_bond_publ_flag
N1 C1 1.346(3) y
N1 C5 1.336(3) y
N2 C6 1.523(3) y
N2 C9 1.501(3) y
N2 C10 1.493(3) y
C1 C2 1.370(3) y
C1 C11 1.474(4) y
C2 C3 1.385(3) ?
C2 C6 1.497(3) y
C3 C4 1.385(3) ?
C4 C5 1.364(4) ?
C6 C7 1.556(3) y
C7 C8 1.520(4) y
C8 C9 1.507(4) y
C7 C11 1.553(3) y
N1 H1N 0.91(3) ?
N2 H2N 0.95(3) ?
C3 H3 0.9300 ?
C4 H4 0.9300 ?
C5 H5 0.9300 ?
C6 H6 0.9800 ?
C7 H7 0.9800 ?
C8 H8A 0.9700 ?
C8 H8B 0.9700 ?
C9 H9A 0.9700 ?
C9 H9B 0.9700 ?
C10 H10A 0.9600 ?
C10 H10B 0.9600 ?
C10 H10C 0.9600 ?
C11 H11A 0.9700 ?
C11 H11B 0.9700 ?
O1 H1OA 0.99(4) ?
O1 H1OB 0.96(4) ?

loop_
_geom_hbond_atom_site_label_D
_geom_hbond_atom_site_label_H
_geom_hbond_atom_site_label_A
_geom_hbond_site_symmetry_A
_geom_hbond_distance_DH
_geom_hbond_distance_HA
_geom_hbond_distance_DA
_geom_hbond_angle_DHA
N1 H1N Cl1 . 0.91(3) 2.09(3) 3.000(2) 174(2)
N2 H2N Cl2 . 0.95(3) 2.13(3) 3.075(2) 174(2)
O1 H1OA Cl1 . 0.99(4) 2.39(4) 3.351(3) 164(3)
O1 H1OB Cl2 1_455 0.96(4) 2.31(4) 3.240(3) 163(3)

loop_
_geom_torsion_atom_site_label_1
_geom_torsion_atom_site_label_2
_geom_torsion_atom_site_label_3
_geom_torsion_atom_site_label_4
_geom_torsion
_geom_torsion_publ_flag
C1 C2 C6 C7 -1.9(2) y
C1 C2 C6 N2 112.2(2) y
C2 C6 C7 C8 124.5(2) y
C6 C7 C8 C9 -29.4(3) y
C5 N1 C1 C2 -0.4(3) ?
C5 N1 C1 C11 178.2(2) ?
N1 C1 C2 C3 1.1(3) ?
C11 C1 C2 C3 -177.6(2) ?
N1 C1 C2 C6 179.0(2) ?
C11 C1 C2 C6 0.3(3) ?
C1 C2 C3 C4 -0.2(3) ?
C6 C2 C3 C4 -177.7(2) ?
C2 C3 C4 C5 -1.4(3) ?
C1 N1 C5 C4 -1.2(4) ?
C3 C4 C5 N1 2.1(4) ?
N1 C1 C11 C7 -177.2(2) ?
C2 C1 C11 C7 1.4(3) ?
C1 C11 C7 C8 -117.7(2) ?
C1 C11 C7 C6 -2.5(3) ?
C3 C2 C6 N2 -70.2(3) ?
C3 C2 C6 C7 175.8(2) ?
C10 N2 C6 C2 141.81(19) ?
C9 N2 C6 C2 -95.1(2) ?
C10 N2 C6 C7 -104.5(2) ?
C9 N2 C6 C7 18.5(2) ?
C11 C7 C6 C2 2.7(3) ?
C8 C7 C6 N2 6.7(2) ?
C11 C7 C6 N2 -115.0(2) ?
C11 C7 C8 C9 86.9(3) ?
C10 N2 C9 C8 85.1(3) ?
C6 N2 C9 C8 -37.1(2) ?
C7 C8 C9 N2 41.5(3) ?

loop_
_cod_related_entry_id
_cod_related_entry_database
_cod_related_entry_code
1 ChemSpider 21179140
